data_2237755
loop_
_publ_author_name
'Liu, Jiyong'

_publ_section_title
;
 <i>N</i>'-Hydroxypyridine-2-carboximidamide--succinic acid (2/1)
;
_journal_coeditor_code BG2507
_journal_issue 6
_journal_name_full 'Acta Crystallographica Section E'
_journal_page_first o992
_journal_paper_doi 10.1107/S1600536813014359
_journal_volume 69
_journal_year 2013
_chemical_formula_iupac '2 (C6 H7 N3 O), C4 H6 O4'
_chemical_formula_moiety '2 (C6 H7 N3 O), C4 H6 O4'
_chemical_formula_sum 'C16 H20 N6 O6'
_chemical_formula_weight 392.38
_chemical_name_systematic
;
<i>N</i>'-Hydroxypyridine-2-carboximidamide--succinic acid (2/1)
;
_space_group_IT_number 14
_symmetry_cell_setting monoclinic
_symmetry_space_group_name_Hall '-P 2ybc'
_symmetry_space_group_name_H-M 'P 1 21/c 1'
_atom_sites_solution_hydrogens geom
_atom_sites_solution_primary direct
_atom_sites_solution_secondary difmap
_audit_creation_method SHELXL-97
_cell_angle_alpha 90.00
_cell_angle_beta 93.014(7)
_cell_angle_gamma 90.00
_cell_formula_units_Z 2
_cell_length_a 8.6707(8)
_cell_length_b 5.2628(4)
_cell_length_c 20.6693(15)
_cell_measurement_reflns_used 1508
_cell_measurement_temperature 293(2)
_cell_measurement_theta_max 29.5543
_cell_measurement_theta_min 2.9547
_cell_volume 941.88(13)
_computing_cell_refinement 'CrysAlis PRO (Oxford Diffraction, 2009)'
_computing_data_collection 'CrysAlis PRO (Oxford Diffraction, 2009)'
_computing_data_reduction 'CrysAlis PRO (Oxford Diffraction, 2009)'
_computing_molecular_graphics 'OLEX2 (Dolomanov <i>et al.</i>, 2009)'
_computing_publication_material 'OLEX2 (Dolomanov <i>et al.</i>, 2009)'
_computing_structure_refinement 'SHELXL97 (Sheldrick, 2008)'
_computing_structure_solution 'SHELXS97 (Sheldrick, 2008)'
_diffrn_ambient_temperature 293(2)
_diffrn_detector_area_resol_mean 10.3592
_diffrn_measured_fraction_theta_full 0.999
_diffrn_measured_fraction_theta_max 0.999
_diffrn_measurement_device_type 'Oxford Diffraction Xcalibur (Atlas, Gemini ultra)'
_diffrn_measurement_method '\w scans'
_diffrn_radiation_monochromator graphite
_diffrn_radiation_source 'fine-focus sealed tube'
_diffrn_radiation_type MoK\a
_diffrn_radiation_wavelength 0.71073
_diffrn_reflns_av_R_equivalents 0.0287
_diffrn_reflns_av_sigmaI/netI 0.0368
_diffrn_reflns_limit_h_max 10
_diffrn_reflns_limit_h_min -10
_diffrn_reflns_limit_k_max 6
_diffrn_reflns_limit_k_min -5
_diffrn_reflns_limit_l_max 20
_diffrn_reflns_limit_l_min -24
_diffrn_reflns_number 4220
_diffrn_reflns_theta_full 25.35
_diffrn_reflns_theta_max 25.35
_diffrn_reflns_theta_min 2.99
_exptl_absorpt_coefficient_mu 0.108
_exptl_absorpt_correction_T_max 0.9840
_exptl_absorpt_correction_T_min 0.9662
_exptl_absorpt_correction_type multi-scan
_exptl_absorpt_process_details
;
(CrysAlis PRO; Oxford Diffraction, 2009)
;
_exptl_crystal_colour colourless
_exptl_crystal_density_diffrn 1.384
_exptl_crystal_density_method 'not measured'
_exptl_crystal_description block
_exptl_crystal_F_000 412
_exptl_crystal_size_max 0.32
_exptl_crystal_size_mid 0.28
_exptl_crystal_size_min 0.15
_refine_diff_density_max 0.162
_refine_diff_density_min -0.147
_refine_ls_extinction_coef 0.106(6)
_refine_ls_extinction_expression Fc^*^=kFc[1+0.001xFc^2^\l^3^/sin(2\q)]^-1/4^
_refine_ls_extinction_method 'SHELXL97 (Sheldrick, 2008)'
_refine_ls_goodness_of_fit_ref 1.050
_refine_ls_hydrogen_treatment mixed
_refine_ls_matrix_type full
_refine_ls_number_parameters 140
_refine_ls_number_reflns 1733
_refine_ls_number_restraints 4
_refine_ls_restrained_S_all 1.051
_refine_ls_R_factor_all 0.0607
_refine_ls_R_factor_gt 0.0391
_refine_ls_shift/su_max 0.000
_refine_ls_shift/su_mean 0.000
_refine_ls_structure_factor_coef Fsqd
_refine_ls_weighting_details 'calc w=1/[\s^2^(Fo^2^)+(0.0475P)^2^+0.0833P] where P=(Fo^2^+2Fc^2^)/3'
_refine_ls_weighting_scheme calc
_refine_ls_wR_factor_gt 0.0929
_refine_ls_wR_factor_ref 0.1057
_reflns_number_gt 1255
_reflns_number_total 1733
_reflns_threshold_expression I>2\s(I)
_cod_data_source_file bg2507.cif
_cod_data_source_block I
_cod_original_cell_volume 941.87(13)
_cod_original_sg_symbol_H-M 'P 21/c'
_cod_database_code 2237755
_cod_database_fobs_code 2237755

loop_
_symmetry_equiv_pos_as_xyz
'x, y, z'
'-x, y+1/2, -z+1/2'
'-x, -y, -z'
'x, -y-1/2, z-1/2'

loop_
_atom_site_type_symbol
_atom_site_label
_atom_site_fract_x
_atom_site_fract_y
_atom_site_fract_z
_atom_site_U_iso_or_equiv
_atom_site_adp_type
_atom_site_calc_flag
_atom_site_refinement_flags
_atom_site_occupancy
_atom_site_symmetry_multiplicity
O O1 0.39704(16) 0.7215(3) 0.47132(6) 0.0554(4) Uani d D 1 1
H H1 0.352(3) 0.597(3) 0.4861(11) 0.083 Uiso d D 1 1
O O2 0.19671(16) 0.3449(3) 0.50695(6) 0.0595(4) Uani d . 1 1
O O3 0.11775(15) 0.3628(3) 0.40307(6) 0.0527(4) Uani d D 1 1
H H3A 0.182(2) 0.482(3) 0.4024(11) 0.079 Uiso d D 1 1
N N1 0.36547(19) 1.1544(3) 0.27768(7) 0.0536(5) Uani d . 1 1
N N2 0.4806(2) 1.0874(3) 0.39785(8) 0.0546(5) Uani d D 1 1
H H2A 0.497(2) 1.209(3) 0.3713(8) 0.066 Uiso d D 1 1
H H2B 0.517(2) 1.079(4) 0.4370(6) 0.066 Uiso d D 1 1
N N3 0.32452(17) 0.7305(3) 0.40829(6) 0.0429(4) Uani d . 1 1
C C1 0.3146(3) 1.1925(4) 0.21617(10) 0.0630(6) Uani d . 1 1
H H1A 0.3535 1.3306 0.1942 0.076 Uiso calc R 1 1
C C2 0.2086(3) 1.0397(4) 0.18374(10) 0.0623(6) Uani d . 1 1
H H2 0.1772 1.0720 0.1408 0.075 Uiso calc R 1 1
C C3 0.1503(3) 0.8383(4) 0.21632(10) 0.0691(7) Uani d . 1 1
H H3 0.0768 0.7322 0.1961 0.083 Uiso calc R 1 1
C C4 0.2017(3) 0.7947(4) 0.27915(10) 0.0589(6) Uani d . 1 1
H H4 0.1639 0.6578 0.3020 0.071 Uiso calc R 1 1
C C5 0.30971(19) 0.9554(3) 0.30816(8) 0.0394(4) Uani d . 1 1
C C6 0.37353(19) 0.9207(3) 0.37593(8) 0.0375(4) Uani d . 1 1
C C7 0.1144(2) 0.2691(3) 0.46188(8) 0.0404(4) Uani d . 1 1
C C8 -0.0020(2) 0.0614(3) 0.46712(8) 0.0450(5) Uani d . 1 1
H H8A 0.0166 -0.0675 0.4349 0.054 Uiso calc R 1 1
H H8B -0.1043 0.1305 0.4575 0.054 Uiso calc R 1 1

loop_
_atom_site_aniso_label
_atom_site_aniso_U_11
_atom_site_aniso_U_22
_atom_site_aniso_U_33
_atom_site_aniso_U_12
_atom_site_aniso_U_13
_atom_site_aniso_U_23
O1 0.0678(9) 0.0588(9) 0.0376(7) -0.0209(7) -0.0147(6) 0.0097(6)
O2 0.0687(9) 0.0703(9) 0.0387(7) -0.0310(8) -0.0055(7) 0.0058(7)
O3 0.0573(9) 0.0596(9) 0.0402(7) -0.0211(7) -0.0069(6) 0.0095(7)
N1 0.0545(10) 0.0596(10) 0.0466(10) -0.0103(8) 0.0023(8) 0.0131(8)
N2 0.0664(11) 0.0567(11) 0.0400(9) -0.0249(9) -0.0048(8) 0.0050(8)
N3 0.0482(9) 0.0450(9) 0.0347(8) -0.0081(7) -0.0070(6) 0.0036(7)
C1 0.0607(13) 0.0774(15) 0.0508(13) -0.0053(12) 0.0014(10) 0.0252(11)
C2 0.0659(14) 0.0788(15) 0.0410(11) 0.0078(12) -0.0075(10) 0.0142(11)
C3 0.0829(16) 0.0678(14) 0.0534(13) -0.0107(12) -0.0279(12) 0.0085(11)
C4 0.0737(14) 0.0512(12) 0.0496(12) -0.0162(10) -0.0176(10) 0.0112(10)
C5 0.0412(10) 0.0391(10) 0.0378(10) 0.0007(8) 0.0011(8) 0.0016(8)
C6 0.0390(10) 0.0371(9) 0.0365(9) -0.0042(8) 0.0016(7) -0.0013(8)
C7 0.0411(10) 0.0433(10) 0.0370(10) 0.0000(8) 0.0024(8) 0.0003(8)
C8 0.0432(10) 0.0467(11) 0.0448(10) -0.0094(8) 0.0002(8) 0.0020(8)

loop_
_atom_type_symbol
_atom_type_description
_atom_type_scat_dispersion_real
_atom_type_scat_dispersion_imag
_atom_type_scat_source
C C 0.0033 0.0016 'International Tables Vol C Tables 4.2.6.8 and 6.1.1.4'
H H 0.0000 0.0000 'International Tables Vol C Tables 4.2.6.8 and 6.1.1.4'
N N 0.0061 0.0033 'International Tables Vol C Tables 4.2.6.8 and 6.1.1.4'
O O 0.0106 0.0060 'International Tables Vol C Tables 4.2.6.8 and 6.1.1.4'

loop_
_geom_angle_atom_site_label_1
_geom_angle_atom_site_label_2
_geom_angle_atom_site_label_3
_geom_angle_site_symmetry_1
_geom_angle_site_symmetry_3
_geom_angle
N3 O1 H1 . . 99.8(16)
C7 O3 H3A . . 110.1(16)
C5 N1 C1 . . 117.31(17)
C6 N2 H2A . . 114.0(14)
C6 N2 H2B . . 120.2(14)
H2A N2 H2B . . 125(2)
C6 N3 O1 . . 111.14(13)
N1 C1 C2 . . 123.79(19)
N1 C1 H1A . . 118.1
C2 C1 H1A . . 118.1
C3 C2 C1 . . 118.03(18)
C3 C2 H2 . . 121.0
C1 C2 H2 . . 121.0
C2 C3 C4 . . 119.1(2)
C2 C3 H3 . . 120.4
C4 C3 H3 . . 120.4
C3 C4 C5 . . 119.35(19)
C3 C4 H4 . . 120.3
C5 C4 H4 . . 120.3
N1 C5 C4 . . 122.36(16)
N1 C5 C6 . . 114.61(15)
C4 C5 C6 . . 123.04(16)
N3 C6 N2 . . 125.12(16)
N3 C6 C5 . . 117.83(14)
N2 C6 C5 . . 117.03(15)
O2 C7 O3 . . 123.17(16)
O2 C7 C8 . . 123.90(16)
O3 C7 C8 . . 112.93(15)
C7 C8 C8 . 3_556 113.34(18)
C7 C8 H8A . . 108.9
C8 C8 H8A 3_556 . 108.9
C7 C8 H8B . . 108.9
C8 C8 H8B 3_556 . 108.9
H8A C8 H8B . . 107.7

loop_
_geom_bond_atom_site_label_1
_geom_bond_atom_site_label_2
_geom_bond_site_symmetry_2
_geom_bond_distance
O1 N3 . 1.4173(17)
O1 H1 . 0.828(10)
O2 C7 . 1.211(2)
O3 C7 . 1.314(2)
O3 H3A . 0.840(10)
N1 C5 . 1.327(2)
N1 C1 . 1.339(2)
N2 C6 . 1.339(2)
N2 H2A . 0.859(9)
N2 H2B . 0.856(9)
N3 C6 . 1.288(2)
C1 C2 . 1.370(3)
C1 H1A . 0.9300
C2 C3 . 1.367(3)
C2 H2 . 0.9300
C3 C4 . 1.370(3)
C3 H3 . 0.9300
C4 C5 . 1.376(3)
C4 H4 . 0.9300
C5 C6 . 1.490(2)
C7 C8 . 1.495(2)
C8 C8 3_556 1.503(3)
C8 H8A . 0.9700
C8 H8B . 0.9700

loop_
_geom_hbond_atom_site_label_D
_geom_hbond_atom_site_label_H
_geom_hbond_atom_site_label_A
_geom_hbond_site_symmetry_A
_geom_hbond_distance_DH
_geom_hbond_distance_HA
_geom_hbond_distance_DA
_geom_hbond_angle_DHA
O3 H3A N3 . 0.840(10) 1.799(10) 2.6362(18) 175(2)
O1 H1 O2 . 0.828(10) 1.955(12) 2.7608(18) 164(2)
N2 H2B O1 3_676 0.856(9) 2.257(14) 3.025(2) 149.2(19)
